data_2012594
loop_
_publ_author_name
'Zolotoy, Alexander B.'
'Botoshansky, Mark'
'Kaftory, Menahem'

_publ_section_title
;
 1-Methyl-5,6,7,8-tetrahydroquinoxalin-2(1<i>H</i>)-one
;
_journal_issue 3
_journal_name_full 'Acta Crystallographica Section C'
_journal_page_first o148
_journal_page_last o150
_journal_paper_doi 10.1107/S0108270102001087
_journal_volume 58
_journal_year 2002
_chemical_formula_iupac 'C9 H12 N2 O'
_chemical_formula_moiety 'C9 H12 N2 O'
_chemical_formula_sum 'C9 H12 N2 O'
_chemical_formula_weight 164.21
_chemical_name_common monlow
_chemical_name_systematic
;
 ?
;
_space_group_IT_number 2
_symmetry_cell_setting triclinic
_symmetry_space_group_name_Hall '-P 1'
_symmetry_space_group_name_H-M 'P -1'
_atom_sites_solution_hydrogens geom
_atom_sites_solution_primary direct
_atom_sites_solution_secondary difmap
_audit_creation_method SHELXL-97
_cell_angle_alpha 93.75(3)
_cell_angle_beta 97.13(3)
_cell_angle_gamma 102.56(2)
_cell_formula_units_Z 4
_cell_length_a 6.7910(10)
_cell_length_b 11.170(2)
_cell_length_c 11.246(2)
_cell_measurement_reflns_used 3833
_cell_measurement_temperature 140
_cell_measurement_theta_max 26.4
_cell_measurement_theta_min 1.7
_cell_volume 822.4(3)
_computing_cell_refinement 'DENZO-SMN (Otwinowski & Minor, 1997)'
_computing_data_collection 'COLLECT (Nonius, 1998)'
_computing_data_reduction DENZO-SMN
_computing_molecular_graphics 'ORTEP-3 for Windows (Farrugia, 1997)'
_computing_structure_refinement 'SHELXL97 (Sheldrick, 1997)'
_computing_structure_solution 'SHELXS97 (Sheldrick, 1997)'
_diffrn_ambient_temperature 293
_diffrn_measured_fraction_theta_full .961
_diffrn_measured_fraction_theta_max .961
_diffrn_measurement_device_type 'Nonius KappaCCD'
_diffrn_measurement_method '\f and \w'
_diffrn_radiation_monochromator graphite
_diffrn_radiation_source 'fine-focus sealed tube'
_diffrn_radiation_type MoK\a
_diffrn_radiation_wavelength .71073
_diffrn_reflns_av_R_equivalents .055
_diffrn_reflns_av_sigmaI/netI .1017
_diffrn_reflns_limit_h_max 8
_diffrn_reflns_limit_h_min 0
_diffrn_reflns_limit_k_max 14
_diffrn_reflns_limit_k_min -14
_diffrn_reflns_limit_l_max 14
_diffrn_reflns_limit_l_min -14
_diffrn_reflns_number 8459
_diffrn_reflns_theta_full 27.83
_diffrn_reflns_theta_max 27.83
_diffrn_reflns_theta_min 1.83
_diffrn_standards_number no
_exptl_absorpt_coefficient_mu .089
_exptl_absorpt_correction_T_max .9824
_exptl_absorpt_correction_T_min .9738
_exptl_absorpt_correction_type none
_exptl_crystal_colour colorless
_exptl_crystal_density_diffrn 1.326
_exptl_crystal_density_method 'not measured'
_exptl_crystal_description plate
_exptl_crystal_F_000 352
_exptl_crystal_size_max .20
_exptl_crystal_size_mid .15
_exptl_crystal_size_min .08
_refine_diff_density_max .266
_refine_diff_density_min -.247
_refine_ls_extinction_coef .060(9)
_refine_ls_extinction_expression Fc^*^=kFc[1+0.001xFc^2^\l^3^/sin(2\q)]^-1/4^
_refine_ls_extinction_method SHELXL97
_refine_ls_goodness_of_fit_ref .905
_refine_ls_hydrogen_treatment refall
_refine_ls_matrix_type full
_refine_ls_number_parameters 314
_refine_ls_number_reflns 3751
_refine_ls_number_restraints 0
_refine_ls_restrained_S_all .905
_refine_ls_R_factor_all .1277
_refine_ls_R_factor_gt .0546
_refine_ls_shift/su_max .002
_refine_ls_shift/su_mean .000
_refine_ls_structure_factor_coef Fsqd
_refine_ls_weighting_details 'calc w = 1/[\s^2^(Fo^2^)+(0.1P)^2^] where P = (Fo^2^+2Fc^2^)/3'
_refine_ls_weighting_scheme calc
_refine_ls_wR_factor_gt .1288
_refine_ls_wR_factor_ref .1692
_reflns_number_gt 2056
_reflns_number_total 3751
_reflns_threshold_expression I>2\s(I)
_cod_data_source_file oa1127.cif
_cod_data_source_block I
_cod_depositor_comments
;
The following automatic conversions were performed:
'_symmetry_cell_setting' value 'Triclinic' changed to 'triclinic'
according to '/home/saulius/struct/CIF-dictionaries/cif_core.dic'
dictionary named 'cif_core.dic' version 2.4.1 from 2010-06-29.

Automatic conversion script
Id: cif_fix_enum 1527 2010-12-29 10:47:43Z saulius 

The following automatic conversions were performed:

'_symmetry_cell_setting' value 'Triclinic' changed to 'triclinic'
according to /home/saulius/struct/CIF-dictionaries/cif_core.dic
dictionary named 'cif_core.dic' version 2.4.1 from 2010-06-29.

Automatic conversion script
Id: cif_fix_values 1715 2011-07-08 13:25:40Z adriana 
;
_cod_database_code 2012594
_cod_database_fobs_code 2012594

loop_
_symmetry_equiv_pos_as_xyz
'x, y, z'
'-x, -y, -z'

loop_
_atom_site_label
_atom_site_fract_x
_atom_site_fract_y
_atom_site_fract_z
_atom_site_U_iso_or_equiv
_atom_site_adp_type
_atom_site_calc_flag
_atom_site_refinement_flags
_atom_site_occupancy
_atom_site_disorder_assembly
_atom_site_disorder_group
_atom_site_type_symbol
O1A .2239(3) -.17856(15) 1.11151(15) .0375(5) Uani d . 1 . . O
N1A .2699(3) .02797(17) 1.08888(15) .0252(5) Uani d . 1 . . N
N2A .2279(3) -.02539(18) .84358(17) .0309(5) Uani d . 1 . . N
C1A .2356(3) -.0945(2) 1.0443(2) .0270(5) Uani d . 1 . . C
C2A .2766(3) .12215(19) 1.01429(19) .0240(5) Uani d . 1 . . C
C3A .2582(3) .0945(2) .89320(19) .0268(5) Uani d . 1 . . C
C4A .2171(4) -.1128(2) .9151(2) .0293(6) Uani d . 1 . . C
C5A .3014(5) .0536(3) 1.2208(2) .0382(7) Uani d . 1 . . C
C6A .2737(4) .1916(2) .8069(2) .0369(6) Uani d . 1 . . C
C7A .3755(5) .3187(2) .8697(3) .0424(7) Uani d . 1 . . C
C8A .2731(4) .3420(2) .9791(3) .0405(7) Uani d . 1 . . C
C9A .3055(4) .2518(2) 1.0712(2) .0334(6) Uani d . 1 . . C
O1B .2489(3) .63679(14) .74832(15) .0386(5) Uani d . 1 . . O
N1B .0070(3) .45958(16) .68387(15) .0251(5) Uani d . 1 . . N
N2B .2531(3) .39788(17) .52403(16) .0291(5) Uani d . 1 . . N
C1B .1914(3) .5396(2) .6813(2) .0275(5) Uani d . 1 . . C
C2B -.0592(3) .35216(19) .60677(19) .0253(5) Uani d . 1 . . C
C3B .0674(3) .3220(2) .53033(19) .0265(5) Uani d . 1 . . C
C4B .3102(4) .5000(2) .5948(2) .0301(6) Uani d . 1 . . C
C5B -.1193(4) .4905(3) .7740(3) .0371(6) Uani d . 1 . . C
C6B .0132(4) .2033(2) .4490(2) .0323(6) Uani d . 1 . . C
C7B -.1658(4) .1123(2) .4837(2) .0359(6) Uani d . 1 . . C
C8B -.3362(4) .1764(2) .5046(2) .0344(6) Uani d . 1 . . C
C9B -.2681(4) .2749(2) .6111(2) .0295(6) Uani d . 1 . . C
H4A1 .204(4) -.197(2) .882(2) .041(7) Uiso d . 1 . . H
H5A1 .164(5) .055(3) 1.252(3) .074(10) Uiso d . 1 . . H
H5A2 .346(4) -.015(2) 1.255(2) .045(8) Uiso d . 1 . . H
H5A3 .395(5) .132(3) 1.245(3) .062(9) Uiso d . 1 . . H
H6A1 .134(4) .189(2) .768(2) .050(8) Uiso d . 1 . . H
H6A2 .351(4) .171(2) .742(2) .045(7) Uiso d . 1 . . H
H7A1 .525(5) .319(2) .902(3) .059(9) Uiso d . 1 . . H
H7A2 .367(5) .384(3) .814(3) .062(9) Uiso d . 1 . . H
H8A1 .117(5) .329(2) .955(2) .048(8) Uiso d . 1 . . H
H8A2 .325(4) .427(3) 1.016(2) .051(8) Uiso d . 1 . . H
H9A1 .212(4) .251(2) 1.137(2) .046(7) Uiso d . 1 . . H
H9A2 .439(4) .273(2) 1.117(2) .040(7) Uiso d . 1 . . H
H4B1 .447(5) .558(3) .590(2) .058(9) Uiso d . 1 . . H
H5B1 -.020(5) .553(3) .831(3) .058(9) Uiso d . 1 . . H
H5B2 -.229(5) .524(3) .733(3) .062(9) Uiso d . 1 . . H
H5B3 -.173(5) .416(3) .812(3) .069(10) Uiso d . 1 . . H
H6B1 .145(4) .170(2) .4508(19) .027(6) Uiso d . 1 . . H
H6B2 -.014(4) .226(2) .368(2) .042(7) Uiso d . 1 . . H
H7B1 -.212(4) .042(2) .418(2) .042(7) Uiso d . 1 . . H
H7B2 -.123(4) .071(2) .561(2) .039(7) Uiso d . 1 . . H
H8B1 -.372(4) .215(2) .431(2) .043(7) Uiso d . 1 . . H
H8B2 -.463(4) .119(2) .522(2) .046(7) Uiso d . 1 . . H
H9B1 -.363(4) .331(2) .611(2) .034(7) Uiso d . 1 . . H
H9B2 -.259(3) .241(2) .689(2) .028(6) Uiso d . 1 . . H

loop_
_atom_site_aniso_label
_atom_site_aniso_U_11
_atom_site_aniso_U_22
_atom_site_aniso_U_33
_atom_site_aniso_U_12
_atom_site_aniso_U_13
_atom_site_aniso_U_23
O1A .0346(10) .0372(10) .0454(10) .0118(8) .0099(8) .0178(8)
N1A .0229(10) .0304(10) .0220(9) .0047(8) .0054(7) .0017(8)
N2A .0277(12) .0358(11) .0291(10) .0083(9) .0045(8) -.0022(9)
C1A .0171(12) .0301(12) .0346(13) .0068(10) .0039(9) .0045(10)
C2A .0184(12) .0262(12) .0269(11) .0048(9) .0020(9) .0017(9)
C3A .0219(12) .0314(13) .0281(12) .0080(10) .0029(9) .0040(10)
C4A .0242(13) .0308(13) .0337(13) .0094(10) .0046(10) -.0023(11)
C5A .0438(17) .0495(17) .0202(12) .0106(14) .0011(11) .0024(12)
C6A .0377(16) .0421(15) .0337(14) .0120(13) .0063(12) .0127(11)
C7A .0408(18) .0367(15) .0552(17) .0127(13) .0114(13) .0218(13)
C8A .0334(16) .0296(14) .0600(18) .0070(12) .0119(13) .0067(13)
C9A .0294(15) .0309(13) .0387(14) .0057(11) .0060(12) -.0029(11)
O1B .0393(11) .0296(9) .0413(10) .0023(8) -.0005(8) -.0063(8)
N1B .0266(11) .0237(10) .0253(10) .0064(8) .0050(8) .0005(8)
N2B .0282(11) .0296(10) .0302(10) .0056(9) .0083(8) .0026(8)
C1B .0244(13) .0262(12) .0307(12) .0059(10) -.0006(9) .0014(10)
C2B .0267(13) .0245(11) .0247(11) .0062(10) .0028(9) .0037(9)
C3B .0283(13) .0254(12) .0269(12) .0063(10) .0063(9) .0049(9)
C4B .0261(14) .0295(13) .0351(13) .0058(11) .0057(10) .0054(11)
C5B .0367(16) .0384(15) .0372(14) .0101(13) .0114(12) -.0062(13)
C6B .0423(16) .0300(13) .0257(13) .0095(11) .0076(11) .0005(10)
C7B .0469(17) .0256(13) .0323(13) .0046(12) .0046(11) -.0031(11)
C8B .0321(15) .0300(13) .0363(14) -.0011(11) .0023(11) .0005(11)
C9B .0288(14) .0301(13) .0298(13) .0058(11) .0043(10) .0068(10)

loop_
_atom_type_symbol
_atom_type_description
_atom_type_scat_dispersion_real
_atom_type_scat_dispersion_imag
_atom_type_scat_source
C C .0033 .0016 'International Tables Vol C Tables 4.2.6.8 and 6.1.1.4'
H H .0000 .0000 'International Tables Vol C Tables 4.2.6.8 and 6.1.1.4'
N N .0061 .0033 'International Tables Vol C Tables 4.2.6.8 and 6.1.1.4'
O O .0106 .0060 'International Tables Vol C Tables 4.2.6.8 and 6.1.1.4'

loop_
_geom_angle_atom_site_label_1
_geom_angle_atom_site_label_2
_geom_angle_atom_site_label_3
_geom_angle
C2A N1A C1A 122.27(17)
C2A N1A C5A 121.24(19)
C1A N1A C5A 116.5(2)
C4A N2A C3A 118.63(19)
O1A C1A N1A 121.9(2)
O1A C1A C4A 124.4(2)
N1A C1A C4A 113.7(2)
C3A C2A N1A 119.07(19)
C3A C2A C9A 122.6(2)
N1A C2A C9A 118.29(19)
C2A C3A N2A 121.3(2)
C2A C3A C6A 122.3(2)
N2A C3A C6A 116.35(19)
N2A C4A C1A 124.9(2)
N2A C4A H4A1 119.5(15)
C1A C4A H4A1 115.4(15)
N1A C5A H5A1 110.8(17)
N1A C5A H5A2 107.9(15)
H5A1 C5A H5A2 105(2)
N1A C5A H5A3 110.2(19)
H5A1 C5A H5A3 109(2)
H5A2 C5A H5A3 114(2)
C3A C6A C7A 111.8(2)
C3A C6A H6A1 107.3(16)
C7A C6A H6A1 111.2(15)
C3A C6A H6A2 109.7(15)
C7A C6A H6A2 110.0(15)
H6A1 C6A H6A2 107(2)
C6A C7A C8A 109.2(2)
C6A C7A H7A1 108.1(15)
C8A C7A H7A1 106.5(16)
C6A C7A H7A2 110.9(16)
C8A C7A H7A2 110.2(17)
H7A1 C7A H7A2 112(3)
C9A C8A C7A 110.6(2)
C9A C8A H8A1 106.9(15)
C7A C8A H8A1 110.7(14)
C9A C8A H8A2 109.6(16)
C7A C8A H8A2 111.2(17)
H8A1 C8A H8A2 108(2)
C2A C9A C8A 112.5(2)
C2A C9A H9A1 108.9(14)
C8A C9A H9A1 112.6(15)
C2A C9A H9A2 106.3(15)
C8A C9A H9A2 113.1(16)
H9A1 C9A H9A2 103(2)
C1B N1B C2B 122.10(19)
C1B N1B C5B 117.58(19)
C2B N1B C5B 120.3(2)
C4B N2B C3B 118.6(2)
O1B C1B N1B 122.2(2)
O1B C1B C4B 123.5(2)
N1B C1B C4B 114.28(19)
C3B C2B N1B 118.8(2)
C3B C2B C9B 123.1(2)
N1B C2B C9B 118.1(2)
C2B C3B N2B 121.7(2)
C2B C3B C6B 122.3(2)
N2B C3B C6B 116.0(2)
N2B C4B C1B 124.5(2)
N2B C4B H4B1 119.6(15)
C1B C4B H4B1 115.9(15)
N1B C5B H5B1 102.2(17)
N1B C5B H5B2 108.5(18)
H5B1 C5B H5B2 112(2)
N1B C5B H5B3 108.7(17)
H5B1 C5B H5B3 112(2)
H5B2 C5B H5B3 112(3)
C3B C6B C7B 112.1(2)
C3B C6B H6B1 106.9(12)
C7B C6B H6B1 113.6(13)
C3B C6B H6B2 105.8(14)
C7B C6B H6B2 112.3(15)
H6B1 C6B H6B2 105(2)
C6B C7B C8B 110.1(2)
C6B C7B H7B1 108.6(15)
C8B C7B H7B1 112.1(15)
C6B C7B H7B2 111.4(14)
C8B C7B H7B2 109.8(14)
H7B1 C7B H7B2 104.7(19)
C7B C8B C9B 110.8(2)
C7B C8B H8B1 107.9(15)
C9B C8B H8B1 109.5(14)
C7B C8B H8B2 113.5(15)
C9B C8B H8B2 107.0(14)
H8B1 C8B H8B2 108(2)
C2B C9B C8B 111.7(2)
C2B C9B H9B1 107.6(14)
C8B C9B H9B1 110.6(13)
C2B C9B H9B2 105.0(14)
C8B C9B H9B2 113.4(13)
H9B1 C9B H9B2 108.3(19)

loop_
_geom_bond_atom_site_label_1
_geom_bond_atom_site_label_2
_geom_bond_site_symmetry_2
_geom_bond_distance
_geom_bond_publ_flag
O1A C1A . 1.239(3) ?
N1A C2A . 1.384(3) ?
N1A C1A . 1.386(3) ?
N1A C5A . 1.472(3) ?
N2A C4A . 1.301(3) ?
N2A C3A . 1.379(3) ?
C1A C4A . 1.440(3) ?
C2A C3A . 1.361(3) ?
C2A C9A . 1.507(3) ?
C3A C6A . 1.497(3) ?
C4A H4A1 . .97(2) ?
C5A H5A1 . 1.04(4) ?
C5A H5A2 . .97(3) ?
C5A H5A3 . .96(3) ?
C6A C7A . 1.520(4) ?
C6A H6A1 . .99(3) ?
C6A H6A2 . 1.00(3) ?
C7A C8A . 1.522(4) ?
C7A H7A1 . 1.03(3) ?
C7A H7A2 . 1.00(3) ?
C8A C9A . 1.520(4) ?
C8A H8A1 . 1.04(3) ?
C8A H8A2 . .98(3) ?
C9A H9A1 . 1.04(3) ?
C9A H9A2 . .96(3) ?
O1B C1B . 1.239(2) ?
N1B C1B . 1.376(3) ?
N1B C2B . 1.388(3) ?
N1B C5B . 1.477(3) ?
N2B C4B . 1.303(3) ?
N2B C3B . 1.371(3) ?
C1B C4B . 1.444(3) ?
C2B C3B . 1.365(3) ?
C2B C9B . 1.500(3) ?
C3B C6B . 1.508(3) ?
C4B H4B1 . 1.02(3) ?
C5B H5B1 . .99(3) ?
C5B H5B2 . .98(3) ?
C5B H5B3 . .99(3) ?
C6B C7B . 1.515(4) ?
C6B H6B1 . 1.04(2) ?
C6B H6B2 . .97(3) ?
C7B C8B . 1.521(4) ?
C7B H7B1 . 1.01(3) ?
C7B H7B2 . 1.05(3) ?
C8B C9B . 1.526(3) ?
C8B H8B1 . .99(3) ?
C8B H8B2 . 1.01(3) ?
C9B H9B1 . 1.00(3) ?
C9B H9B2 . .98(2) ?

loop_
_geom_torsion_atom_site_label_1
_geom_torsion_atom_site_label_2
_geom_torsion_atom_site_label_3
_geom_torsion_atom_site_label_4
_geom_torsion
C2A N1A C1A O1A -177.8(2)
C5A N1A C1A O1A 2.8(3)
C2A N1A C1A C4A 2.6(3)
C5A N1A C1A C4A -176.8(2)
C1A N1A C2A C3A -3.1(3)
C5A N1A C2A C3A 176.3(2)
C1A N1A C2A C9A 177.3(2)
C5A N1A C2A C9A -3.3(3)
N1A C2A C3A N2A 1.7(3)
C9A C2A C3A N2A -178.7(2)
N1A C2A C3A C6A -177.1(2)
C9A C2A C3A C6A 2.5(3)
C4A N2A C3A C2A .0(3)
C4A N2A C3A C6A 178.8(2)
C3A N2A C4A C1A -.4(3)
O1A C1A C4A N2A 179.6(2)
N1A C1A C4A N2A -.9(3)
C2A C3A C6A C7A 18.0(3)
N2A C3A C6A C7A -160.8(2)
C3A C6A C7A C8A -50.3(3)
C6A C7A C8A C9A 64.2(3)
C3A C2A C9A C8A 10.4(3)
N1A C2A C9A C8A -170.0(2)
C7A C8A C9A C2A -43.3(3)
C2B N1B C1B O1B 178.5(2)
C5B N1B C1B O1B -2.6(3)
C2B N1B C1B C4B -1.7(3)
C5B N1B C1B C4B 177.2(2)
C1B N1B C2B C3B 3.4(3)
C5B N1B C2B C3B -175.5(2)
C1B N1B C2B C9B -176.2(2)
C5B N1B C2B C9B 4.9(3)
N1B C2B C3B N2B -3.1(3)
C9B C2B C3B N2B 176.5(2)
N1B C2B C3B C6B 176.2(2)
C9B C2B C3B C6B -4.2(4)
C4B N2B C3B C2B 1.2(3)
C4B N2B C3B C6B -178.1(2)
C3B N2B C4B C1B .5(3)
O1B C1B C4B N2B 179.6(2)
N1B C1B C4B N2B -.2(3)
C2B C3B C6B C7B -13.7(3)
N2B C3B C6B C7B 165.6(2)
C3B C6B C7B C8B 46.6(3)
C6B C7B C8B C9B -63.9(3)
C3B C2B C9B C8B -11.8(3)
N1B C2B C9B C8B 167.8(2)
C7B C8B C9B C2B 45.0(3)

loop_
_cod_related_entry_id
_cod_related_entry_database
_cod_related_entry_code
1 ChemSpider 10506097
